data_7158618
loop_
_publ_author_name
'Szwetkowski, Connor'
'Slebodnick, Carla'
'Santos, Webster L.'

_publ_section_title
;
 Regio- and stereoselective copper-catalyzed \a,\b-protoboration of
 allenoates: access to <i>Z</i>-\b,\g-unsaturated \b-boryl esters.
;
_journal_issue 16
_journal_name_full 'Organic &amp; biomolecular chemistry'
_journal_page_first 3287
_journal_page_last 3291
_journal_paper_doi 10.1039/d2ob00423b
_journal_volume 20
_journal_year 2022
_chemical_formula_moiety 'C16 H22 B N O3, C H Cl3'
_chemical_formula_sum 'C17 H23 B Cl3 N O3'
_chemical_formula_weight 406.52
_space_group_crystal_system monoclinic
_space_group_IT_number 9
_space_group_name_Hall 'C -2yc'
_space_group_name_H-M_alt 'C 1 c 1'
_atom_sites_solution_hydrogens mixed
_atom_sites_solution_primary dual
_audit_creation_date 2021-01-18
_audit_creation_method
;
Olex2 1.3
(compiled 2020.11.12 svn.r5f609507 for OlexSys, GUI svn.r6226)
;
_audit_update_record
;
2021-10-08 deposited with the CCDC.	2022-03-28 downloaded from the CCDC.
;
_cell_angle_alpha 90
_cell_angle_beta 109.856(3)
_cell_angle_gamma 90
_cell_formula_units_Z 4
_cell_length_a 8.8732(3)
_cell_length_b 23.4482(5)
_cell_length_c 10.7330(3)
_cell_measurement_reflns_used 12688
_cell_measurement_temperature 99.99(13)
_cell_measurement_theta_max 77.4010
_cell_measurement_theta_min 3.7460
_cell_volume 2100.35(11)
_computing_cell_refinement 'CrysAlisPro 1.171.41.93a (Rigaku OD, 2020)'
_computing_data_collection 'CrysAlisPro 1.171.41.93a (Rigaku OD, 2020)'
_computing_data_reduction 'CrysAlisPro 1.171.41.93a (Rigaku OD, 2020)'
_computing_molecular_graphics 'Olex2 1.3 (Dolomanov et al., 2009)'
_computing_publication_material 'Olex2 1.3 (Dolomanov et al., 2009)'
_computing_structure_refinement 'SHELXL 2018/3 (Sheldrick, 2015)'
_computing_structure_solution 'SHELXT 2018/2 (Sheldrick, 2018)'
_diffrn_ambient_environment N~2~
_diffrn_ambient_temperature 99.99(13)
_diffrn_detector 'Hybrid Pixel Array Detector'
_diffrn_detector_area_resol_mean 10.0000
_diffrn_detector_type HyPix
_diffrn_measured_fraction_theta_full 1.000
_diffrn_measured_fraction_theta_max 0.992
_diffrn_measurement_details
;
List of Runs (angles in degrees, time in seconds):

  # Type    Start    End  Width  t~exp~   \w     \q     \k     \f   Frames
#--------------------------------------------------------------------------
  1  \w    -35.00   1.00   0.50    1.00    --  -46.87  76.00 128.00   72
  2  \w   -119.00 -29.00   0.50    1.00    --  -46.87 -76.00   2.00  180
  3  \w    -14.00  68.00   0.50    1.00    --   46.87 -76.00   2.00  164
  4  \w     25.00 113.00   0.50    1.00    --   46.87  76.00 128.00  176
  5  \w   -113.00 -67.00   0.50    5.00    --  -88.50 -76.00   2.00   92
  6  \w    -85.00 -59.00   0.50    5.00    --  -88.50  76.00 128.00   52
  7  \w     87.00 137.00   0.50    5.00    --  110.00  76.00 128.00  100
  8  \w     56.00  83.00   0.50    5.00    --  110.00 -76.00   2.00   54
  9  \w    -29.00   0.00   0.50    1.00    --  -46.87  19.00  90.00   58
 10  \w   -118.00 -87.00   0.50    1.00    --  -46.87-125.00 -60.00   62
 11  \w   -120.00 -93.00   0.50    1.00    --  -46.87-125.00  90.00   54
 12  \w     88.00 114.00   0.50    1.00    --   46.87  77.00-150.00   52
 13  \w     41.00  94.00   0.50    1.00    --   46.87-125.00-150.00  106
 14  \w   -159.00 -90.00   0.50    5.00    --  -88.50 -94.00 120.00  138
 15  \w     39.00  67.00   0.50    5.00    --  110.00 -94.00 120.00   56
 16  \w    133.00 159.00   0.50    5.00    --  110.00  77.00  30.00   52
 17  \w    108.00 140.00   0.50    5.00    --  110.00 125.00 -30.00   64
 18  \w     93.00 118.00   0.50    5.00    --  110.00  15.00-150.00   50
 19  \w    128.00 177.00   0.50    5.00    --  110.00  15.00-150.00   98
 20  \w     66.00  99.00   0.50    5.00    --  110.00 -94.00  60.00   66
 21  \w     42.00  80.00   0.50    5.00    --  110.00 -94.00  30.00   76
 22  \w     74.00 104.00   0.50    5.00    --  110.00 -94.00   0.00   60
 23  \w     38.00 102.00   0.50    5.00    --  110.00 -94.00-120.00  128
 24  \w     97.00 127.00   0.50    5.00    --  110.00  77.00  30.00   60
 25  \w     77.00 109.00   0.50    5.00    --  110.00-113.00 -30.62   64
 26  \w     70.00 112.00   0.50    5.00    --  110.00-125.00-120.00   84
 27  \w    115.00 175.00   0.50    5.00    --  110.00 125.00 -90.00  120
 28  \w     38.00  68.00   0.50    5.00    --  110.00 -61.00   0.00   60
 29  \w     45.00  90.00   0.50    5.00    --  110.00-144.00 147.06   90
 30  \w    138.00 168.00   0.50    5.00    --  110.00  45.00 -30.00   60
 31  \w     55.00 103.00   0.50    5.00    --  110.00 -94.00 -60.00   96
 32  \w     94.00 126.00   0.50    5.00    --  110.00  15.00  60.00   64
 33  \w    133.00 176.00   0.50    5.00    --  110.00  15.00  60.00   86
 34  \w     57.00 108.00   0.50    5.00    --  110.00-125.00-150.00  102
 35  \w    108.00 154.00   0.50    5.00    --  110.00  30.00  90.00   92
 36  \w    101.00 146.00   0.50    5.00    --  110.00  45.00 120.00   90
 37  \w     38.00  63.00   0.50    5.00    --  110.00 -61.00 120.00   50
 38  \w     58.00  97.00   0.50    5.00    --  110.00 -77.00  60.00   78
 39  \w     40.00 106.00   0.50    5.00    --  110.00 -94.00 -30.00  132
 40  \w     53.00  92.00   0.50    5.00    --  110.00 -94.00 -90.00   78
 41  \w     40.00  65.00   0.50    5.00    --  110.00-125.00-120.00   50
 42  \w     42.00  68.00   0.50    5.00    --  110.00 -61.00  30.00   52
 43  \w    122.00 173.00   0.50    5.00    --  110.00  45.00 -90.00  102
 44  \w     73.00 108.00   0.50    5.00    --  110.00-108.00  65.17   70
 45  \w     81.00 106.00   0.50    5.00    --  110.00 -94.00 120.00   50
 46  \w     56.00  85.00   0.50    5.00    --  110.00-125.00  30.00   58
 47  \w     97.00 176.00   0.50    5.00    --  110.00  30.00 -60.00  158
 48  \w     78.00 103.00   0.50    5.00    --  110.00 -77.00  90.00   50
 49  \w     66.00  99.00   0.50    5.00    --  110.00 -94.00  90.00   66
 50  \w     61.00  86.00   0.50    5.00    --  110.00-140.00 -53.78   50
 51  \w     90.00 122.00   0.50    5.00    --  110.00-140.00 -53.78   64
 52  \w     96.00 134.00   0.50    5.00    --  110.00  45.00 -30.00   76
 53  \w    145.00 171.00   0.50    5.00    --  110.00 125.00 -30.00   52
 54  \w     92.00 137.00   0.50    5.00    --  110.00  77.00 -30.00   90
 55  \w    145.00 177.00   0.50    5.00    --  110.00  77.00 -30.00   64
 56  \w     41.00  66.00   0.50    5.00    --  110.00 -61.00 -90.00   50
 57  \w     45.00 103.00   0.50    1.00    --   46.87  57.00-150.00  116
 58  \w   -116.00 -88.00   0.50    1.00    --  -46.87-125.00 -30.00   56
 59  \w     85.00 110.00   0.50    1.00    --   46.87  77.00 -60.00   50
 60  \w     38.00  74.00   0.50    5.00    --  110.00-125.00  90.00   72
 61  \w    148.00 174.00   0.50    5.00    --  110.00  77.00-120.00   52
 62  \w    148.00 175.00   0.50    5.00    --  110.00  45.00  90.00   54
 63  \w    102.00 133.00   0.50    5.00    --  110.00  30.00-150.00   62
 64  \w    152.00 177.00   0.50    5.00    --  110.00  30.00-150.00   50
 65  \w     88.00 130.00   0.50    5.00    --  110.00  77.00-120.00   84
 66  \w     38.00  64.00   0.50    5.00    --  110.00-125.00 120.00   52
 67  \w    100.00 126.00   0.50    5.00    --  110.00  45.00  90.00   52
 68  \w    131.00 160.00   0.50    5.00    --  110.00  30.00-120.00   58
 69  \w     95.00 133.00   0.50    5.00    --  110.00 125.00   0.00   76
 70  \w    116.00 160.00   0.50    5.00    --  110.00  77.00 -90.00   88
 71  \w     98.00 129.00   0.50    5.00    --  110.00  45.00-120.00   62
 72  \w     98.00 124.00   0.50    5.00    --  110.00  61.00-180.00   52
 73  \w    142.00 169.00   0.50    5.00    --  110.00  61.00-180.00   54
 74  \w     98.00 124.00   0.50    5.00    --  110.00  30.00-120.00   52
;
_diffrn_measurement_device 'four-circle diffractometer'
_diffrn_measurement_device_type 'XtaLAB Synergy, Dualflex, HyPix'
_diffrn_measurement_method '\w scans'
_diffrn_orient_matrix_type 'CrysAlisPro convention (1999,Acta A55,543-557)'
_diffrn_orient_matrix_UB_11 -0.1735985000
_diffrn_orient_matrix_UB_12 0.0222681000
_diffrn_orient_matrix_UB_13 -0.0537551000
_diffrn_orient_matrix_UB_21 0.0542158000
_diffrn_orient_matrix_UB_22 0.0496880000
_diffrn_orient_matrix_UB_23 -0.0686452000
_diffrn_orient_matrix_UB_31 -0.0319004000
_diffrn_orient_matrix_UB_32 -0.0367586000
_diffrn_orient_matrix_UB_33 -0.1253110000
_diffrn_radiation_monochromator mirror
_diffrn_radiation_probe x-ray
_diffrn_radiation_type 'Cu K\a'
_diffrn_radiation_wavelength 1.54184
_diffrn_reflns_av_R_equivalents 0.0834
_diffrn_reflns_av_unetI/netI 0.0587
_diffrn_reflns_Laue_measured_fraction_full 1.000
_diffrn_reflns_Laue_measured_fraction_max 0.992
_diffrn_reflns_limit_h_max 11
_diffrn_reflns_limit_h_min -11
_diffrn_reflns_limit_k_max 29
_diffrn_reflns_limit_k_min -29
_diffrn_reflns_limit_l_max 12
_diffrn_reflns_limit_l_min -13
_diffrn_reflns_number 16596
_diffrn_reflns_point_group_measured_fraction_full 0.898
_diffrn_reflns_point_group_measured_fraction_max 0.877
_diffrn_reflns_theta_full 67.684
_diffrn_reflns_theta_max 78.070
_diffrn_reflns_theta_min 3.770
_diffrn_source 'micro-focus sealed X-ray tube'
_diffrn_source_type 'PhotonJet (Cu) X-ray Source'
_exptl_absorpt_coefficient_mu 4.074
_exptl_absorpt_correction_T_max 1.000
_exptl_absorpt_correction_T_min 0.341
_exptl_absorpt_correction_type gaussian
_exptl_absorpt_process_details
;
CrysAlisPro 1.171.41.93a (Rigaku Oxford Diffraction, 2020)
Numerical absorption correction based on gaussian integration over
a multifaceted crystal model
Empirical absorption correction using spherical harmonics,
implemented in SCALE3 ABSPACK scaling algorithm.
;
_exptl_crystal_colour colourless
_exptl_crystal_colour_primary colourless
_exptl_crystal_density_diffrn 1.286
_exptl_crystal_description needle
_exptl_crystal_F_000 848
_exptl_crystal_recrystallization_method 'crystallized from CHCl3'
_exptl_crystal_size_max 0.41
_exptl_crystal_size_mid 0.06
_exptl_crystal_size_min 0.05
_refine_diff_density_max 0.523
_refine_diff_density_min -0.333
_refine_diff_density_rms 0.082
_refine_ls_abs_structure_details
;
 Refined as an inversion twin.
;
_refine_ls_abs_structure_Flack 0.05(2)
_refine_ls_extinction_method none
_refine_ls_goodness_of_fit_ref 1.148
_refine_ls_hydrogen_treatment mixed
_refine_ls_matrix_type full
_refine_ls_number_parameters 237
_refine_ls_number_reflns 3935
_refine_ls_number_restraints 2
_refine_ls_restrained_S_all 1.148
_refine_ls_R_factor_all 0.0557
_refine_ls_R_factor_gt 0.0535
_refine_ls_shift/su_max 0.000
_refine_ls_shift/su_mean 0.000
_refine_ls_structure_factor_coef Fsqd
_refine_ls_weighting_details 'w=1/[\s^2^(Fo^2^)+(0.0882P)^2^+1.0521P] where P=(Fo^2^+2Fc^2^)/3'
_refine_ls_weighting_scheme calc
_refine_ls_wR_factor_gt 0.1462
_refine_ls_wR_factor_ref 0.1481
_reflns_Friedel_coverage 0.761
_reflns_Friedel_fraction_full 0.795
_reflns_Friedel_fraction_max 0.760
_reflns_number_gt 3706
_reflns_number_total 3935
_reflns_threshold_expression 'I > 2\s(I)'
_cod_data_source_file d2ob00423b2.cif
_cod_data_source_block cs2641
_cod_depositor_comments 'Adding full bibliography for 7158618.cif.'
_cod_database_code 7158618
_shelx_shelxl_version_number 2018/3
_chemical_oxdiff_formula 'C16 H22 B N O3 C H Cl3'
_chemical_oxdiff_usercomment 'Connor Szwetkowski/Santos (CDS-5-62)'
_shelx_space_group_comment
;
The symmetry employed for this shelxl refinement is uniquely defined
by the following loop, which should always be used as a source of
symmetry information in preference to the above space-group names.
They are only intended as comments.
;
_shelx_estimated_absorpt_t_max 0.822
_shelx_estimated_absorpt_t_min 0.286
_reflns_odcompleteness_completeness 99.61
_reflns_odcompleteness_iscentric 1
_reflns_odcompleteness_theta 77.17
_olex2_refinement_description
;
1. Twinned data refinement
 Scales: 0.95(3)
 0.05(3)
2. Fixed Uiso
 At 1.2 times of:
  All C(H) groups, All C(H,H) groups, All N(H,H) groups
 At 1.5 times of:
  All C(H,H,H) groups
3.a Ternary CH refined with riding coordinates:
 C17(H17)
3.b Secondary CH2 refined with riding coordinates:
 C10(H10A,H10B)
3.c Aromatic/amide H refined with riding coordinates:
 C8(H8), C12(H12), C13(H13), C14(H14), C15(H15), C16(H16)
3.d Idealised Me refined as rotating group:
 C3(H3A,H3B,H3C), C4(H4A,H4B,H4C), C5(H5A,H5B,H5C), C6(H6A,H6B,H6C)
;
_olex2_date_sample_completion 2021-01-17
_olex2_date_sample_data_collection 2021-01-11
_olex2_date_sample_submission 2021-01-11
_olex2_exptl_crystal_mounting_method 'mounted on a nylon loop with Krytox oil'
_olex2_submission_original_sample_id CDS-5-62
_olex2_submission_special_instructions 'No special instructions were received'
_oxdiff_exptl_absorpt_empirical_details
;
Empirical correction (ABSPACK) includes:
- Absorption correction using spherical harmonics
- Frame scaling
- Detector area scaling
;
_oxdiff_exptl_absorpt_empirical_full_max 7.634
_oxdiff_exptl_absorpt_empirical_full_min 0.291

loop_
_space_group_symop_operation_xyz
'x, y, z'
'x, -y, z+1/2'
'x+1/2, y+1/2, z'
'x+1/2, -y+1/2, z+1/2'

loop_
_atom_site_label
_atom_site_type_symbol
_atom_site_fract_x
_atom_site_fract_y
_atom_site_fract_z
_atom_site_U_iso_or_equiv
_atom_site_adp_type
_atom_site_occupancy
_atom_site_site_symmetry_order
_atom_site_calc_flag
_atom_site_refinement_flags_posn
_atom_site_refinement_flags_adp
_atom_site_refinement_flags_occupancy
_atom_site_disorder_assembly
_atom_site_disorder_group
O1 O 0.2906(4) 0.41125(12) 0.6781(3) 0.0251(6) Uani 1 1 d . . . . .
O2 O 0.3527(4) 0.35109(12) 0.5317(3) 0.0254(6) Uani 1 1 d . . . . .
O3 O 0.1887(3) 0.43699(12) 0.4402(3) 0.0227(6) Uani 1 1 d . . . . .
N1 N 0.1540(4) 0.50349(16) 0.2807(4) 0.0242(7) Uani 1 1 d . . . . .
H1A H 0.049(7) 0.491(2) 0.230(6) 0.029 Uiso 1 1 d . U . . .
H1B H 0.190(7) 0.527(3) 0.243(6) 0.029 Uiso 1 1 d . U . . .
C1 C 0.2909(6) 0.35335(17) 0.7261(4) 0.0279(9) Uani 1 1 d . . . . .
C2 C 0.2643(6) 0.31802(17) 0.5973(4) 0.0276(9) Uani 1 1 d . . . . .
C3 C 0.4527(7) 0.3422(2) 0.8309(5) 0.0410(11) Uani 1 1 d . . . . .
H3A H 0.535849 0.342435 0.789786 0.061 Uiso 1 1 calc R U . . .
H3B H 0.451253 0.304987 0.871917 0.061 Uiso 1 1 calc R U . . .
H3C H 0.475528 0.372067 0.898709 0.061 Uiso 1 1 calc R U . . .
C4 C 0.1573(7) 0.3474(2) 0.7844(6) 0.0389(11) Uani 1 1 d . . . . .
H4A H 0.184018 0.369856 0.866118 0.058 Uiso 1 1 calc R U . . .
H4B H 0.145318 0.307229 0.804197 0.058 Uiso 1 1 calc R U . . .
H4C H 0.056575 0.361410 0.720462 0.058 Uiso 1 1 calc R U . . .
C5 C 0.3355(8) 0.2582(2) 0.6195(6) 0.0428(12) Uani 1 1 d . . . . .
H5A H 0.315171 0.239413 0.533769 0.064 Uiso 1 1 calc R U . . .
H5B H 0.285745 0.236095 0.672666 0.064 Uiso 1 1 calc R U . . .
H5C H 0.451236 0.260643 0.666248 0.064 Uiso 1 1 calc R U . . .
C6 C 0.0896(6) 0.3158(2) 0.5078(5) 0.0367(11) Uani 1 1 d . . . . .
H6A H 0.041972 0.353799 0.502088 0.055 Uiso 1 1 calc R U . . .
H6B H 0.031129 0.288929 0.544611 0.055 Uiso 1 1 calc R U . . .
H6C H 0.083342 0.303109 0.419187 0.055 Uiso 1 1 calc R U . . .
C7 C 0.2455(5) 0.47672(16) 0.3868(4) 0.0212(7) Uani 1 1 d . . . . .
C8 C 0.4150(4) 0.48882(16) 0.4517(4) 0.0224(8) Uani 1 1 d . . . . .
H8 H 0.473376 0.518062 0.426965 0.027 Uiso 1 1 calc R U . . .
C9 C 0.4753(5) 0.45231(18) 0.5516(4) 0.0242(8) Uani 1 1 d . . . . .
C10 C 0.6481(5) 0.45004(18) 0.6397(4) 0.0291(9) Uani 1 1 d . . . . .
H10A H 0.653825 0.453136 0.733230 0.035 Uiso 1 1 calc R U . . .
H10B H 0.693597 0.412635 0.628511 0.035 Uiso 1 1 calc R U . . .
C11 C 0.7473(5) 0.49651(18) 0.6107(4) 0.0256(8) Uani 1 1 d . . . . .
C12 C 0.8255(5) 0.4894(2) 0.5192(4) 0.0317(9) Uani 1 1 d . . . . .
H12 H 0.823572 0.453270 0.478763 0.038 Uiso 1 1 calc R U . . .
C13 C 0.9065(5) 0.5345(3) 0.4861(5) 0.0368(10) Uani 1 1 d . . . . .
H13 H 0.958074 0.528907 0.422599 0.044 Uiso 1 1 calc R U . . .
C14 C 0.9128(6) 0.5873(2) 0.5444(5) 0.0374(11) Uani 1 1 d . . . . .
H14 H 0.968001 0.617969 0.521112 0.045 Uiso 1 1 calc R U . . .
C15 C 0.8373(6) 0.5952(2) 0.6381(5) 0.0336(10) Uani 1 1 d . . . . .
H15 H 0.842135 0.631207 0.679765 0.040 Uiso 1 1 calc R U . . .
C16 C 0.7555(5) 0.55044(19) 0.6700(4) 0.0277(8) Uani 1 1 d . . . . .
H16 H 0.703745 0.556264 0.733290 0.033 Uiso 1 1 calc R U . . .
B1 B 0.3335(6) 0.40991(19) 0.5596(5) 0.0233(8) Uani 1 1 d . . . . .
Cl1 Cl 0.3166(2) 0.27307(8) 0.1850(2) 0.0663(5) Uani 1 1 d . . . . .
Cl2 Cl 0.62028(15) 0.32358(6) 0.34586(14) 0.0456(3) Uani 1 1 d . . . . .
Cl3 Cl 0.36888(15) 0.39421(6) 0.16886(13) 0.0447(3) Uani 1 1 d . . . . .
C17 C 0.4100(7) 0.3341(2) 0.2736(6) 0.0402(11) Uani 1 1 d . . . . .
H17 H 0.365548 0.341028 0.346243 0.048 Uiso 1 1 calc R U . . .

loop_
_atom_site_aniso_label
_atom_site_aniso_U_11
_atom_site_aniso_U_22
_atom_site_aniso_U_33
_atom_site_aniso_U_23
_atom_site_aniso_U_13
_atom_site_aniso_U_12
O1 0.0383(16) 0.0171(12) 0.0214(14) -0.0007(10) 0.0122(12) 0.0005(11)
O2 0.0352(15) 0.0193(14) 0.0253(15) -0.0003(10) 0.0150(12) -0.0004(11)
O3 0.0245(12) 0.0223(13) 0.0204(13) 0.0012(10) 0.0065(10) -0.0045(10)
N1 0.0245(17) 0.0259(17) 0.0212(16) 0.0029(13) 0.0065(13) -0.0015(14)
C1 0.044(2) 0.0174(19) 0.024(2) 0.0017(14) 0.0135(18) -0.0013(16)
C2 0.043(2) 0.0182(19) 0.026(2) -0.0005(14) 0.0177(18) -0.0037(16)
C3 0.057(3) 0.034(2) 0.029(2) 0.0076(18) 0.011(2) 0.007(2)
C4 0.060(3) 0.029(2) 0.038(3) -0.0001(19) 0.031(2) -0.004(2)
C5 0.072(4) 0.019(2) 0.048(3) 0.0029(19) 0.034(3) 0.002(2)
C6 0.048(3) 0.033(2) 0.034(3) -0.0060(18) 0.019(2) -0.017(2)
C7 0.0231(17) 0.0198(18) 0.0197(18) 0.0010(13) 0.0057(14) 0.0018(14)
C8 0.0245(19) 0.0215(19) 0.0214(19) -0.0007(14) 0.0081(15) -0.0049(14)
C9 0.0271(18) 0.025(2) 0.0188(18) 0.0001(14) 0.0056(15) 0.0021(15)
C10 0.030(2) 0.023(2) 0.029(2) 0.0038(15) 0.0028(17) -0.0012(16)
C11 0.0216(17) 0.030(2) 0.0197(18) -0.0001(15) -0.0001(15) 0.0024(15)
C12 0.029(2) 0.039(2) 0.025(2) -0.0059(17) 0.0053(17) 0.0029(17)
C13 0.0228(19) 0.063(3) 0.024(2) 0.004(2) 0.0070(16) 0.003(2)
C14 0.028(2) 0.047(3) 0.036(2) 0.015(2) 0.0098(18) 0.0011(19)
C15 0.035(2) 0.027(2) 0.037(3) 0.0051(17) 0.0089(19) -0.0007(17)
C16 0.0262(18) 0.032(2) 0.025(2) 0.0018(16) 0.0080(15) 0.0035(16)
B1 0.029(2) 0.020(2) 0.020(2) 0.0003(15) 0.0070(16) -0.0002(16)
Cl1 0.0657(9) 0.0602(9) 0.0839(12) -0.0364(8) 0.0396(9) -0.0218(7)
Cl2 0.0458(6) 0.0458(7) 0.0490(7) -0.0017(5) 0.0210(5) 0.0052(5)
Cl3 0.0440(6) 0.0566(8) 0.0344(6) -0.0033(5) 0.0145(5) 0.0029(5)
C17 0.043(2) 0.048(3) 0.039(3) -0.015(2) 0.025(2) -0.009(2)

loop_
_atom_type_symbol
_atom_type_description
_atom_type_scat_dispersion_real
_atom_type_scat_dispersion_imag
_atom_type_scat_source
C C 0.0181 0.0091 'International Tables Vol C Tables 4.2.6.8 and 6.1.1.4'
H H 0.0000 0.0000 'International Tables Vol C Tables 4.2.6.8 and 6.1.1.4'
B B 0.0090 0.0039 'International Tables Vol C Tables 4.2.6.8 and 6.1.1.4'
Cl Cl 0.3639 0.7018 'International Tables Vol C Tables 4.2.6.8 and 6.1.1.4'
N N 0.0311 0.0180 'International Tables Vol C Tables 4.2.6.8 and 6.1.1.4'
O O 0.0492 0.0322 'International Tables Vol C Tables 4.2.6.8 and 6.1.1.4'

loop_
_exptl_crystal_face_index_h
_exptl_crystal_face_index_k
_exptl_crystal_face_index_l
_exptl_crystal_face_perp_dist
-1 1 0 0.0257
1 -1 0 0.0247
0 1 0 0.0278
0 -1 0 0.0278
0 0 -1 0.1852
0 0 1 0.1852
1 1 0 0.0252
-1 -1 0 0.0242

loop_
_geom_angle_atom_site_label_1
_geom_angle_atom_site_label_2
_geom_angle_atom_site_label_3
_geom_angle
_geom_angle_site_symmetry_1
_geom_angle_site_symmetry_3
_geom_angle_publ_flag
B1 O1 C1 108.8(3) . . ?
B1 O2 C2 107.0(3) . . ?
C7 O3 B1 108.3(3) . . ?
H1A N1 H1B 114(5) . . ?
C7 N1 H1A 123(4) . . ?
C7 N1 H1B 122(4) . . ?
O1 C1 C2 101.6(3) . . ?
O1 C1 C3 108.1(4) . . ?
O1 C1 C4 108.8(4) . . ?
C3 C1 C2 112.7(4) . . ?
C3 C1 C4 110.6(4) . . ?
C4 C1 C2 114.3(4) . . ?
O2 C2 C1 101.7(3) . . ?
O2 C2 C5 107.8(4) . . ?
O2 C2 C6 108.4(4) . . ?
C5 C2 C1 114.9(4) . . ?
C6 C2 C1 113.1(4) . . ?
C6 C2 C5 110.2(4) . . ?
C1 C3 H3A 109.5 . . ?
C1 C3 H3B 109.5 . . ?
C1 C3 H3C 109.5 . . ?
H3A C3 H3B 109.5 . . ?
H3A C3 H3C 109.5 . . ?
H3B C3 H3C 109.5 . . ?
C1 C4 H4A 109.5 . . ?
C1 C4 H4B 109.5 . . ?
C1 C4 H4C 109.5 . . ?
H4A C4 H4B 109.5 . . ?
H4A C4 H4C 109.5 . . ?
H4B C4 H4C 109.5 . . ?
C2 C5 H5A 109.5 . . ?
C2 C5 H5B 109.5 . . ?
C2 C5 H5C 109.5 . . ?
H5A C5 H5B 109.5 . . ?
H5A C5 H5C 109.5 . . ?
H5B C5 H5C 109.5 . . ?
C2 C6 H6A 109.5 . . ?
C2 C6 H6B 109.5 . . ?
C2 C6 H6C 109.5 . . ?
H6A C6 H6B 109.5 . . ?
H6A C6 H6C 109.5 . . ?
H6B C6 H6C 109.5 . . ?
O3 C7 N1 120.9(4) . . ?
O3 C7 C8 115.2(3) . . ?
N1 C7 C8 123.8(4) . . ?
C7 C8 H8 125.4 . . ?
C9 C8 C7 109.1(3) . . ?
C9 C8 H8 125.4 . . ?
C8 C9 C10 125.0(4) . . ?
C8 C9 B1 109.1(3) . . ?
C10 C9 B1 125.9(3) . . ?
C9 C10 H10A 109.0 . . ?
C9 C10 H10B 109.0 . . ?
H10A C10 H10B 107.8 . . ?
C11 C10 C9 112.9(3) . . ?
C11 C10 H10A 109.0 . . ?
C11 C10 H10B 109.0 . . ?
C12 C11 C10 121.9(4) . . ?
C12 C11 C16 117.7(4) . . ?
C16 C11 C10 120.2(4) . . ?
C11 C12 H12 119.5 . . ?
C13 C12 C11 121.0(4) . . ?
C13 C12 H12 119.5 . . ?
C12 C13 H13 119.6 . . ?
C14 C13 C12 120.7(4) . . ?
C14 C13 H13 119.6 . . ?
C13 C14 H14 120.3 . . ?
C13 C14 C15 119.3(5) . . ?
C15 C14 H14 120.3 . . ?
C14 C15 H15 120.1 . . ?
C16 C15 C14 119.9(5) . . ?
C16 C15 H15 120.1 . . ?
C11 C16 H16 119.3 . . ?
C15 C16 C11 121.3(4) . . ?
C15 C16 H16 119.3 . . ?
O1 B1 O3 108.3(3) . . ?
O1 B1 C9 118.2(3) . . ?
O2 B1 O1 106.8(3) . . ?
O2 B1 O3 109.5(3) . . ?
O2 B1 C9 115.3(3) . . ?
O3 B1 C9 98.0(3) . . ?
Cl1 C17 Cl2 110.8(3) . . ?
Cl1 C17 Cl3 110.4(3) . . ?
Cl1 C17 H17 108.4 . . ?
Cl2 C17 H17 108.4 . . ?
Cl3 C17 Cl2 110.4(3) . . ?
Cl3 C17 H17 108.4 . . ?

loop_
_geom_bond_atom_site_label_1
_geom_bond_atom_site_label_2
_geom_bond_distance
_geom_bond_site_symmetry_2
_geom_bond_publ_flag
O1 C1 1.452(5) . ?
O1 B1 1.447(5) . ?
O2 C2 1.445(5) . ?
O2 B1 1.434(5) . ?
O3 C7 1.284(5) . ?
O3 B1 1.605(6) . ?
N1 H1A 0.96(6) . ?
N1 H1B 0.82(6) . ?
N1 C7 1.312(5) . ?
C1 C2 1.559(6) . ?
C1 C3 1.516(7) . ?
C1 C4 1.523(6) . ?
C2 C5 1.523(6) . ?
C2 C6 1.522(7) . ?
C3 H3A 0.9800 . ?
C3 H3B 0.9800 . ?
C3 H3C 0.9800 . ?
C4 H4A 0.9800 . ?
C4 H4B 0.9800 . ?
C4 H4C 0.9800 . ?
C5 H5A 0.9800 . ?
C5 H5B 0.9800 . ?
C5 H5C 0.9800 . ?
C6 H6A 0.9800 . ?
C6 H6B 0.9800 . ?
C6 H6C 0.9800 . ?
C7 C8 1.454(5) . ?
C8 H8 0.9500 . ?
C8 C9 1.334(6) . ?
C9 C10 1.504(6) . ?
C9 B1 1.628(6) . ?
C10 H10A 0.9900 . ?
C10 H10B 0.9900 . ?
C10 C11 1.499(6) . ?
C11 C12 1.391(6) . ?
C11 C16 1.407(6) . ?
C12 H12 0.9500 . ?
C12 C13 1.391(7) . ?
C13 H13 0.9500 . ?
C13 C14 1.379(9) . ?
C14 H14 0.9500 . ?
C14 C15 1.397(7) . ?
C15 H15 0.9500 . ?
C15 C16 1.384(6) . ?
C16 H16 0.9500 . ?
Cl1 C17 1.761(5) . ?
Cl2 C17 1.778(6) . ?
Cl3 C17 1.762(6) . ?
C17 H17 1.0000 . ?

loop_
_geom_hbond_atom_site_label_D
_geom_hbond_atom_site_label_H
_geom_hbond_atom_site_label_A
_geom_hbond_distance_DH
_geom_hbond_distance_HA
_geom_hbond_distance_DA
_geom_hbond_angle_DHA
_geom_hbond_site_symmetry_A
_geom_hbond_publ_flag
N1 H1B O1 0.82(6) 1.94(6) 2.754(5) 172(6) 2_564 yes
C17 H17 O2 1.00 2.05 3.009(6) 160.9 . yes

loop_
_geom_torsion_atom_site_label_1
_geom_torsion_atom_site_label_2
_geom_torsion_atom_site_label_3
_geom_torsion_atom_site_label_4
_geom_torsion
_geom_torsion_site_symmetry_1
_geom_torsion_site_symmetry_2
_geom_torsion_site_symmetry_3
_geom_torsion_site_symmetry_4
_geom_torsion_publ_flag
O1 C1 C2 O2 35.6(4) . . . . ?
O1 C1 C2 C5 151.7(4) . . . . ?
O1 C1 C2 C6 -80.5(4) . . . . ?
O3 C7 C8 C9 3.2(5) . . . . ?
N1 C7 C8 C9 -176.5(4) . . . . ?
C1 O1 B1 O2 2.6(4) . . . . ?
C1 O1 B1 O3 120.5(3) . . . . ?
C1 O1 B1 C9 -129.4(4) . . . . ?
C2 O2 B1 O1 21.8(4) . . . . ?
C2 O2 B1 O3 -95.3(4) . . . . ?
C2 O2 B1 C9 155.3(4) . . . . ?
C3 C1 C2 O2 -79.9(4) . . . . ?
C3 C1 C2 C5 36.2(5) . . . . ?
C3 C1 C2 C6 164.0(4) . . . . ?
C4 C1 C2 O2 152.7(4) . . . . ?
C4 C1 C2 C5 -91.3(5) . . . . ?
C4 C1 C2 C6 36.6(5) . . . . ?
C7 O3 B1 O1 126.7(3) . . . . ?
C7 O3 B1 O2 -117.1(4) . . . . ?
C7 O3 B1 C9 3.4(4) . . . . ?
C7 C8 C9 C10 178.0(4) . . . . ?
C7 C8 C9 B1 -0.5(4) . . . . ?
C8 C9 C10 C11 4.2(6) . . . . ?
C8 C9 B1 O1 -117.5(4) . . . . ?
C8 C9 B1 O2 114.4(4) . . . . ?
C8 C9 B1 O3 -1.6(4) . . . . ?
C9 C10 C11 C12 -90.0(5) . . . . ?
C9 C10 C11 C16 85.8(5) . . . . ?
C10 C9 B1 O1 64.1(5) . . . . ?
C10 C9 B1 O2 -64.0(5) . . . . ?
C10 C9 B1 O3 179.9(4) . . . . ?
C10 C11 C12 C13 174.9(4) . . . . ?
C10 C11 C16 C15 -175.6(4) . . . . ?
C11 C12 C13 C14 0.7(7) . . . . ?
C12 C11 C16 C15 0.5(6) . . . . ?
C12 C13 C14 C15 0.3(7) . . . . ?
C13 C14 C15 C16 -0.9(7) . . . . ?
C14 C15 C16 C11 0.5(7) . . . . ?
C16 C11 C12 C13 -1.1(6) . . . . ?
B1 O1 C1 C2 -23.6(4) . . . . ?
B1 O1 C1 C3 95.3(4) . . . . ?
B1 O1 C1 C4 -144.5(4) . . . . ?
B1 O2 C2 C1 -35.5(4) . . . . ?
B1 O2 C2 C5 -156.7(4) . . . . ?
B1 O2 C2 C6 84.0(4) . . . . ?
B1 O3 C7 N1 175.5(4) . . . . ?
B1 O3 C7 C8 -4.2(4) . . . . ?
B1 C9 C10 C11 -177.6(4) . . . . ?

loop_
_twin_individual_id
_twin_individual_mass_fraction_refined
1 0.95(3)
2 0.05(3)

loop_
_exptl_oxdiff_crystal_face_indexfrac_h
_exptl_oxdiff_crystal_face_indexfrac_k
_exptl_oxdiff_crystal_face_indexfrac_l
_exptl_oxdiff_crystal_face_x
_exptl_oxdiff_crystal_face_y
_exptl_oxdiff_crystal_face_z
-0.9972 1.0048 0.0010 0.1954 -0.0042 -0.0052
0.9972 -1.0048 -0.0010 -0.1954 0.0042 0.0052
0.0004 1.0011 -0.0005 0.0222 0.0498 -0.0368
-0.0004 -1.0011 0.0005 -0.0222 -0.0498 0.0368
-0.0005 -0.0027 -0.9998 0.0538 0.0685 0.1254
0.0005 0.0027 0.9998 -0.0538 -0.0685 -0.1254
0.9981 0.9974 -0.0019 -0.1510 0.1038 -0.0683
-0.9981 -0.9974 0.0019 0.1510 -0.1038 0.0683
